data_4062731
_journal_name_full Organometallics
_journal_paper_doi 10.1021/om049589r
_journal_year 2004
_chemical_formula_sum 'C25 H36 Al N Zr'
_chemical_formula_weight 468.75
_space_group_IT_number 19
_symmetry_cell_setting orthorhombic
_symmetry_space_group_name_Hall 'P 2ac 2ab'
_symmetry_space_group_name_H-M 'P 21 21 21'
_cell_angle_alpha 90.00
_cell_angle_beta 90.00
_cell_angle_gamma 90.00
_cell_formula_units_Z 4
_cell_length_a 11.008(2)
_cell_length_b 13.164(3)
_cell_length_c 17.199(3)
_cell_measurement_temperature 293(2)
_cell_volume 2492.3(8)
_diffrn_ambient_temperature 293(2)
_exptl_crystal_density_diffrn 1.249
_cod_database_code 4062731

loop_
_symmetry_equiv_pos_as_xyz
'x, y, z'
'-x+1/2, -y, z+1/2'
'-x, y+1/2, -z+1/2'
'x+1/2, -y+1/2, -z'

loop_
_atom_site_label
_atom_site_type_symbol
_atom_site_fract_x
_atom_site_fract_y
_atom_site_fract_z
_atom_site_U_iso_or_equiv
_atom_site_adp_type
_atom_site_occupancy
_atom_site_symmetry_multiplicity
_atom_site_calc_flag
_atom_site_refinement_flags
_atom_site_disorder_assembly
_atom_site_disorder_group
C1 C 0.3317(8) 0.1430(6) 0.9504(4) 0.068(2) Uani 1 1 d . A .
C2 C 0.4499(7) 0.1597(5) 0.9170(4) 0.0535(17) Uani 1 1 d . . .
C3 C 0.5574(8) 0.1141(5) 0.9446(4) 0.077(2) Uani 1 1 d . . .
H3 H 0.5533 0.0678 0.9853 0.092 Uiso 1 1 calc R . .
C4 C 0.6670(8) 0.1369(6) 0.9127(5) 0.088(3) Uani 1 1 d . . .
H4 H 0.7371 0.1051 0.9305 0.106 Uiso 1 1 calc R . .
C5 C 0.6733(6) 0.2080(6) 0.8531(5) 0.077(2) Uani 1 1 d . . .
H5 H 0.7477 0.2277 0.8323 0.092 Uiso 1 1 calc R . .
C6 C 0.5689(7) 0.2474(5) 0.8263(4) 0.070(2) Uani 1 1 d . . .
H6 H 0.5729 0.2942 0.7859 0.085 Uiso 1 1 calc R . .
C7 C 0.3000(9) 0.0569(7) 0.9971(5) 0.085(3) Uani 1 1 d . A .
C8 C 0.3004(11) -0.0292(7) 0.7646(5) 0.109(3) Uani 1 1 d . . .
H8 H 0.3203 0.0126 0.7229 0.131 Uiso 1 1 calc R . .
C9 C 0.1929(12) -0.0826(9) 0.7726(7) 0.124(4) Uani 1 1 d . A .
H9 H 0.1266 -0.0814 0.7390 0.149 Uiso 1 1 calc R . .
C10 C 0.2037(14) -0.1378(7) 0.8398(9) 0.127(4) Uani 1 1 d . A .
H10 H 0.1456 -0.1825 0.8589 0.152 Uiso 1 1 calc R . .
C11 C 0.3119(12) -0.1175(7) 0.8745(6) 0.117(3) Uani 1 1 d . A .
H11 H 0.3403 -0.1450 0.9208 0.140 Uiso 1 1 calc R . .
C12 C 0.3725(2) -0.0474(3) 0.8274(2) 0.102(3) Uani 1 1 d . A .
H12 H 0.4481 -0.0185 0.8372 0.122 Uiso 1 1 calc R . .
C13A C -0.0281(2) 0.0037(3) 0.8749(2) 0.088(5) Uiso 0.50 1 d PR A 1
H13A H -0.0490 -0.0541 0.8469 0.106 Uiso 0.50 1 calc PR B 1
C14A C 0.0003(2) 0.0074(3) 0.9554(2) 0.089(5) Uiso 0.50 1 d PR A 1
H14A H 0.0014 -0.0476 0.9893 0.107 Uiso 0.50 1 calc PR C 1
C15A C 0.0269(2) 0.1098(3) 0.9750(2) 0.062(4) Uiso 0.50 1 d PR A 1
H15A H 0.0484 0.1336 1.0240 0.074 Uiso 0.50 1 calc PR D 1
C16A C 0.0149(2) 0.1694(3) 0.9066(2) 0.056(4) Uiso 0.50 1 d PR A 1
H16A H 0.0271 0.2392 0.9030 0.067 Uiso 0.50 1 calc PR E 1
C17A C -0.0192(2) 0.1039(3) 0.8448(2) 0.071(4) Uiso 0.50 1 d PR A 1
H17A H -0.0331 0.1231 0.7935 0.085 Uiso 0.50 1 calc PR F 1
C13B C -0.0160(2) -0.0096(3) 0.9300(2) 0.062(4) Uiso 0.50 1 d PR A 2
H13B H -0.0287 -0.0776 0.9423 0.074 Uiso 0.50 1 calc PR G 2
C14B C 0.0272(2) 0.0665(3) 0.9816(2) 0.101(6) Uiso 0.50 1 d PR A 2
H14B H 0.0477 0.0571 1.0336 0.121 Uiso 0.50 1 calc PR H 2
C15B C 0.0337(2) 0.1594(3) 0.9399(2) 0.069(5) Uiso 0.50 1 d PR A 2
H15B H 0.0591 0.2216 0.9597 0.083 Uiso 0.50 1 calc PR I 2
C16B C -0.0055(2) 0.1408(3) 0.8625(2) 0.089(5) Uiso 0.50 1 d PR A 2
H16B H -0.0103 0.1886 0.8228 0.107 Uiso 0.50 1 calc PR J 2
C17B C -0.0362(2) 0.0363(3) 0.8564(2) 0.058(4) Uiso 0.50 1 d PR A 2
H17B H -0.0646 0.0036 0.8121 0.069 Uiso 0.50 1 calc PR K 2
C18 C 0.2170(7) 0.3728(5) 0.8421(4) 0.079(2) Uani 1 1 d . M .
H18A H 0.1318 0.3614 0.8304 0.095 Uiso 1 1 calc R . .
H18B H 0.2249 0.3695 0.8983 0.095 Uiso 1 1 calc R . .
C19 C 0.2450(6) 0.4801(6) 0.8188(5) 0.106(3) Uani 1 1 d D . .
H19 H 0.2520 0.4808 0.7620 0.127 Uiso 1 1 calc R L 1
C20A C 0.1478(17) 0.5555(16) 0.8400(13) 0.115(4) Uiso 0.50 1 d PD M 1
H20A H 0.1726 0.6223 0.8242 0.173 Uiso 0.50 1 calc PR M 1
H20B H 0.1354 0.5546 0.8953 0.173 Uiso 0.50 1 calc PR M 1
H20C H 0.0735 0.5378 0.8142 0.173 Uiso 0.50 1 calc PR M 1
C24A C 0.3652(10) 0.5152(17) 0.8507(11) 0.120(5) Uiso 0.50 1 d PD M 1
H24A H 0.3799 0.5840 0.8347 0.180 Uiso 0.50 1 calc PR M 1
H24B H 0.4288 0.4722 0.8313 0.180 Uiso 0.50 1 calc PR M 1
H24C H 0.3635 0.5118 0.9064 0.180 Uiso 0.50 1 calc PR M 1
C20B C 0.1709(18) 0.5579(14) 0.8619(12) 0.115(4) Uiso 0.50 1 d PD M 2
H20D H 0.1939 0.6248 0.8452 0.173 Uiso 0.50 1 calc PR M 2
H20E H 0.1853 0.5513 0.9167 0.173 Uiso 0.50 1 calc PR M 2
H20F H 0.0862 0.5472 0.8513 0.173 Uiso 0.50 1 calc PR M 2
C24B C 0.3786(10) 0.5042(17) 0.8201(12) 0.120(5) Uiso 0.50 1 d PD M 2
H24D H 0.3908 0.5738 0.8051 0.180 Uiso 0.50 1 calc PR M 2
H24E H 0.4205 0.4605 0.7844 0.180 Uiso 0.50 1 calc PR M 2
H24F H 0.4098 0.4938 0.8716 0.180 Uiso 0.50 1 calc PR M 2
C21 C 0.3553(6) 0.2616(6) 0.6906(4) 0.080(2) Uani 1 1 d . M .
H21A H 0.4172 0.3136 0.6856 0.096 Uiso 1 1 calc R . .
H21B H 0.3936 0.1972 0.6783 0.096 Uiso 1 1 calc R . .
C22 C 0.2606(7) 0.2816(7) 0.6292(5) 0.110(3) Uani 1 1 d D . .
H22 H 0.2398 0.3539 0.6328 0.132 Uiso 1 1 calc R N 1
C23A C 0.1420(10) 0.2233(12) 0.6322(11) 0.090(6) Uiso 0.50 1 d PD O 1
H23A H 0.0918 0.2429 0.5891 0.135 Uiso 0.50 1 calc PR O 1
H23B H 0.1007 0.2382 0.6800 0.135 Uiso 0.50 1 calc PR O 1
H23C H 0.1584 0.1517 0.6294 0.135 Uiso 0.50 1 calc PR O 1
C25A C 0.3265(18) 0.2673(14) 0.5525(7) 0.116(5) Uiso 0.50 1 d PD O 1
H25A H 0.2708 0.2781 0.5104 0.174 Uiso 0.50 1 calc PR O 1
H25B H 0.3583 0.1994 0.5498 0.174 Uiso 0.50 1 calc PR O 1
H25C H 0.3920 0.3151 0.5489 0.174 Uiso 0.50 1 calc PR O 1
C23B C 0.1801(15) 0.1890(11) 0.6197(12) 0.114(6) Uiso 0.50 1 d PD O 2
H23D H 0.1206 0.2019 0.5801 0.171 Uiso 0.50 1 calc PR O 2
H23E H 0.1399 0.1748 0.6680 0.171 Uiso 0.50 1 calc PR O 2
H23F H 0.2289 0.1317 0.6049 0.171 Uiso 0.50 1 calc PR O 2
C25B C 0.300(2) 0.3169(13) 0.5491(7) 0.116(5) Uiso 0.50 1 d PD O 2
H25D H 0.2296 0.3251 0.5167 0.174 Uiso 0.50 1 calc PR O 2
H25E H 0.3531 0.2672 0.5265 0.174 Uiso 0.50 1 calc PR O 2
H25F H 0.3418 0.3806 0.5535 0.174 Uiso 0.50 1 calc PR O 2
N N 0.4577(5) 0.2231(4) 0.8549(3) 0.0557(15) Uani 1 1 d . M .
Al Al 0.3067(2) 0.25669(14) 0.79989(10) 0.0576(5) Uani 1 1 d . . .
Zr Zr 0.19149(6) 0.04388(5) 0.88165(4) 0.0600(2) Uani 1 1 d . . .
H26 H 0.222(4) 0.153(3) 0.810(2) 0.050(15) Uiso 1 1 d . . .
H1 H 0.304(5) 0.205(4) 0.964(3) 0.044(18) Uiso 1 1 d . . .
H7A H 0.234(4) 0.075(4) 1.039(3) 0.053(17) Uiso 1 1 d . . .
H7B H 0.348(4) 0.010(3) 1.005(3) 0.013(16) Uiso 1 1 d . . .

loop_
_atom_site_aniso_label
_atom_site_aniso_U_11
_atom_site_aniso_U_22
_atom_site_aniso_U_33
_atom_site_aniso_U_23
_atom_site_aniso_U_13
_atom_site_aniso_U_12
C1 0.083(7) 0.062(6) 0.060(5) 0.006(5) 0.013(5) 0.010(5)
C2 0.056(5) 0.053(5) 0.052(4) -0.007(4) -0.001(4) -0.004(4)
C3 0.072(6) 0.085(6) 0.073(5) 0.015(4) -0.005(5) 0.011(5)
C4 0.074(7) 0.098(6) 0.093(6) 0.008(5) -0.013(5) 0.022(5)
C5 0.031(5) 0.104(6) 0.095(6) 0.007(5) -0.002(4) 0.001(5)
C6 0.069(5) 0.067(5) 0.075(5) 0.003(4) 0.002(5) -0.015(5)
C7 0.078(6) 0.087(7) 0.091(6) 0.013(6) 0.029(6) 0.019(7)
C8 0.166(10) 0.066(6) 0.094(7) -0.013(5) 0.056(8) 0.023(9)
C9 0.123(9) 0.111(10) 0.137(10) -0.064(7) -0.029(10) 0.040(9)
C10 0.157(11) 0.050(6) 0.173(12) -0.021(7) 0.064(12) 0.000(9)
C11 0.150(9) 0.091(7) 0.110(7) 0.004(7) -0.011(11) 0.055(8)
C12 0.074(6) 0.089(7) 0.143(9) -0.042(8) 0.034(6) 0.016(6)
C18 0.078(6) 0.055(4) 0.105(5) 0.000(4) 0.014(4) 0.007(4)
C19 0.105(6) 0.079(7) 0.133(7) -0.010(5) 0.014(5) 0.031(5)
C21 0.088(6) 0.095(6) 0.058(5) 0.019(4) -0.006(4) -0.001(5)
C22 0.150(8) 0.121(7) 0.059(5) 0.006(5) 0.002(6) -0.006(6)
N 0.058(4) 0.053(4) 0.056(4) 0.003(3) 0.000(3) -0.010(3)
Al 0.0562(12) 0.0543(12) 0.0621(12) 0.0029(10) 0.0015(13) 0.0037(14)
Zr 0.0588(3) 0.0511(3) 0.0702(4) -0.0058(4) 0.0165(4) -0.0045(4)

loop_
_geom_bond_atom_site_label_1
_geom_bond_atom_site_label_2
_geom_bond_distance
_geom_bond_site_symmetry_2
_geom_bond_publ_flag
C1 C7 1.433(10) . ?
C1 C2 1.438(10) . ?
C1 Zr 2.341(8) . ?
C1 H1 0.90(5) . ?
C2 N 1.359(7) . ?
C2 C3 1.409(9) . ?
C3 C4 1.359(9) . ?
C3 H3 0.9300 . ?
C4 C5 1.390(9) . ?
C4 H4 0.9300 . ?
C5 C6 1.343(9) . ?
C5 H5 0.9300 . ?
C6 N 1.357(8) . ?
C6 H6 0.9300 . ?
C7 Zr 2.323(9) . ?
C7 H7A 1.05(5) . ?
C7 H7B 0.83(4) . ?
C8 C12 1.362(11) . ?
C8 C9 1.384(14) . ?
C8 Zr 2.533(8) . ?
C8 H8 0.9300 . ?
C9 C10 1.371(12) . ?
C9 Zr 2.508(8) . ?
C9 H9 0.9300 . ?
C10 C11 1.358(14) . ?
C10 Zr 2.501(9) . ?
C10 H10 0.9300 . ?
C11 C12 1.397(11) . ?
C11 Zr 2.506(8) . ?
C11 H11 0.9300 . ?
C12 Zr 2.507(3) . ?
C12 H12 0.9300 . ?
C13A C17A 1.4200 . ?
C13A C14A 1.4200 . ?
C13A Zr 2.477(3) . ?
C13A H13A 0.9300 . ?
C14A C15A 1.4200 . ?
C14A Zr 2.503(3) . ?
C14A H14A 0.9300 . ?
C15A C16A 1.4200 . ?
C15A Zr 2.571(3) . ?
C15A H15A 0.9300 . ?
C16A C17A 1.4200 . ?
C16A Zr 2.588(3) . ?
C16A H16A 0.9300 . ?
C17A Zr 2.530(3) . ?
C17A H17A 0.9300 . ?
C13B C14B 1.4200 . ?
C13B C17B 1.4200 . ?
C13B Zr 2.530(3) . ?
C13B H13B 0.9300 . ?
C14B C15B 1.4200 . ?
C14B Zr 2.513(3) . ?
C14B H14B 0.9300 . ?
C15B C16B 1.4200 . ?
C15B Zr 2.517(3) . ?
C15B H15B 0.9300 . ?
C16B C17B 1.4200 . ?
C16B Zr 2.537(3) . ?
C16B H16B 0.9300 . ?
C17B Zr 2.546(3) . ?
C17B H17B 0.9300 . ?
C18 C19 1.501(9) . ?
C18 Al 1.959(6) . ?
C18 H18A 0.9700 . ?
C18 H18B 0.9700 . ?
C19 C24A 1.504(7) . ?
C19 C24B 1.504(7) . ?
C19 C20B 1.504(7) . ?
C19 C20A 1.505(7) . ?
C19 H19 0.9800 . ?
C20A H20A 0.9600 . ?
C20A H20B 0.9600 . ?
C20A H20C 0.9600 . ?
C24A H24A 0.9600 . ?
C24A H24B 0.9600 . ?
C24A H24C 0.9600 . ?
C20B H20D 0.9600 . ?
C20B H20E 0.9600 . ?
C20B H20F 0.9600 . ?
C24B H24D 0.9600 . ?
C24B H24E 0.9600 . ?
C24B H24F 0.9600 . ?
C21 C22 1.507(9) . ?
C21 Al 1.955(6) . ?
C21 H21A 0.9700 . ?
C21 H21B 0.9700 . ?
C22 C23A 1.516(7) . ?
C22 C23B 1.516(7) . ?
C22 C25B 1.516(7) . ?
C22 C25A 1.516(7) . ?
C22 H22 0.9800 . ?
C23A H23A 0.9600 . ?
C23A H23B 0.9600 . ?
C23A H23C 0.9600 . ?
C25A H25A 0.9600 . ?
C25A H25B 0.9600 . ?
C25A H25C 0.9600 . ?
C23B H23D 0.9600 . ?
C23B H23E 0.9600 . ?
C23B H23F 0.9600 . ?
C25B H25D 0.9600 . ?
C25B H25E 0.9600 . ?
C25B H25F 0.9600 . ?
N Al 1.964(5) . ?
Al H26 1.66(4) . ?
Zr H26 1.92(4) . ?
